data_4513065
loop_
_publ_author_name
'Timokhin, Ivan'
'Pettinari, Claudio'
'Marchetti, Fabio'
'Pettinari, Riccardo'
'Condello, Francesca'
'Galli, Simona'
'Alegria, Elisabete C. B. A.'
'Martins, Lu\'isa M. D. R. S.'
'Pombeiro, Armando J. L.'

_publ_section_title
;
 Novel Coordination Polymers with (Pyrazolato)-Based Tectons: Catalytic
 Activity in the Peroxidative Oxidation of Alcohols and Cyclohexane
;
_journal_issue 5
_journal_name_full 'Crystal Growth &amp; Design'
_journal_page_first 2303
_journal_paper_doi 10.1021/acs.cgd.5b00083
_journal_volume 15
_journal_year 2015
_chemical_formula_moiety 'C22 H20 Cd1 N4'
_chemical_formula_structural 'Cd1(C22 H20 N4)'
_chemical_formula_sum 'C22 H20 Cd N4'
_chemical_formula_weight 452.84
_chemical_name_systematic
;
catena-1,4-bis-4'-(3',5'-dimethyl-pyrazolato)biphenyl-cd(ii)
;
_space_group_crystal_system orthorhombic
_space_group_IT_number 27
_space_group_name_H-M_alt 'P c c 2'
_symmetry_space_group_name_Hall 'P 2 -2c'
_symmetry_space_group_name_H-M 'P c c 2'
_cell_angle_alpha 90
_cell_angle_beta 90
_cell_angle_gamma 90
_cell_formula_units_Z 2
_cell_length_a 15.21594(40)
_cell_length_b 9.06114(31)
_cell_length_c 7.75331(24)
_cell_measurement_temperature 298
_cell_volume 1068.98(6)
_computing_cell_refinement TOPAS-R
_computing_data_collection 'Bruker D8 Commander'
_computing_structure_refinement TOPAS-R
_computing_structure_solution TOPAS-R
_diffrn_ambient_temperature 298
_diffrn_detector_type 'Bruker Lynxeye linear PSD'
_diffrn_measurement_device_type 'Bruker AXS D8 Advance'
_diffrn_radiation_monochromator 'Nickel filter'
_diffrn_radiation_wavelength 'CuK\a~1~ 1.54056 CuK\a~2~ 1.54439'
_diffrn_source_target Cu
_diffrn_source_type 'sealed X-ray tube'
_exptl_crystal_density_diffrn 1.41
_exptl_crystal_density_method 'not measured'
_exptl_crystal_F_000 386
_pd_char_colour white
_pd_instr_location ' ?'
_pd_meas_2theta_range_inc 0.02
_pd_meas_2theta_range_max 105
_pd_meas_2theta_range_min 5
_pd_meas_number_of_points 5001
_pd_meas_scan_method step
_pd_proc_2theta_range_inc 0.02
_pd_proc_2theta_range_max 105
_pd_proc_2theta_range_min 5
_pd_proc_ls_background_function 'Chebychev polynomial'
_pd_proc_ls_profile_function 'fundamental parameters approach'
_pd_proc_ls_prof_R_factor 0.064
_pd_proc_ls_prof_wR_expected 0.027
_pd_proc_ls_prof_wR_factor 0.085
_pd_spec_mounting
;
 packed powder pellet
;
_pd_spec_mount_mode reflection
_pd_spec_shape flat_sheet
_pd_spec_size_axial 10
_pd_spec_size_equat 10
_pd_spec_size_thick 0.2
_refine_ls_extinction_method none
_refine_ls_matrix_type fullcycle
_refine_ls_number_parameters 27
_refine_ls_number_restraints 0
_refine_ls_shift/su_max .01
_refine_ls_structure_factor_coef Inet
_refine_ls_weighting_details 'w = 1/[Y~i~]'
_refine_ls_weighting_scheme calc
_cod_data_source_file cg5b00083_si_010.cif
_cod_data_source_block
;
;
_cod_depositor_comments
;
The following automatic conversions were performed:

'_refine_ls_weighting_scheme' value '1/[Y~i~]' was changed to 'calc'.
New tag '_refine_ls_weighting_details' was created. The value of the
new tag was set to 'w = 1/[Y~i~]'.

Automatic conversion script
Id: cif_fix_values 3271 2015-04-21 07:52:19Z andrius 
;
_cod_original_cell_volume 1068.978(56)
_cod_original_formula_sum 'C22 H20 Cd1 N4'
_cod_database_code 4513065

loop_
_symmetry_equiv_pos_as_xyz
'-x, -y, z'
'-x, y, z+1/2'
'x, -y, z+1/2'
'x, y, z'

loop_
_atom_site_label
_atom_site_type_symbol
_atom_site_symmetry_multiplicity
_atom_site_fract_x
_atom_site_fract_y
_atom_site_fract_z
_atom_site_occupancy
_atom_site_B_iso_or_equiv
Cd Cd 2 0 0 0.25 1 1.75(68)
O1 O 4 -0.9101(11) -0.7172(18) 0.8360(20) 1 3.75(68)
C1 C 4 0.5431684 0.5399518 0.4805132 1 3.75(68)
C2 C 4 0.618041 0.4707283 0.4172275 1 3.75(68)
H2 H 4 0.6145328 0.3728116 0.3739747 1 3.75(68)
C3 C 4 0.6980464 0.5447724 0.4172275 1 3.75(68)
H3 H 4 0.7492183 0.4974614 0.3739747 1 3.75(68)
C4 C 4 0.7031793 0.68804 0.4805132 1 3.75(68)
C8 C 4 0.6283068 0.7572635 0.5437989 1 3.75(68)
H8 H 4 0.6318149 0.8551802 0.5870517 1 3.75(68)
C9 C 4 0.5483013 0.6832194 0.5437989 1 3.75(68)
H9 H 4 0.4971294 0.7305305 0.5870517 1 3.75(68)
C5 C 4 0.7891502 0.7676051 0.4805132 1 3.75(68)
C6 C 4 0.8196141 0.857559 0.6075652 1 3.75(68)
C7 C 4 0.7728592 0.8942231 0.7720069 1 3.75(68)
H71 H 4 0.8147412 0.9147136 0.8596648 1 3.75(68)
H72 H 4 0.7366497 0.9783502 0.7547711 1 3.75(68)
H73 H 4 0.7374807 0.8129004 0.8060644 1 3.75(68)
N1 N 4 0.9000001 0.9083651 0.5590357 1 3.75(68)
N2 N 4 0.9192175 0.849811 0.4019907 1 3.75(68)
C10 C 4 0.8507086 0.7628165 0.3534612 1 3.75(68)
C11 C 4 0.8441989 0.6768568 0.1890195 1 3.75(68)
H111 H 4 0.7813138 0.6170411 0.1856945 1 3.75(68)
H112 H 4 0.8477434 0.7528527 0.0786021 1 3.75(68)
H113 H 4 0.8987506 0.5974377 0.1817856 1 3.75(68)

loop_
_atom_type_symbol
_atom_type_description
_atom_type_scat_source
C C 'International Tables for Crystallography (Vol. IV)'
H H 'International Tables for Crystallography (Vol. IV)'
Cd Cd 'International Tables for Crystallography (Vol. IV)'
N N 'International Tables for Crystallography (Vol. IV)'

loop_
_diffrn_radiation_type
'Cu K\a'
